data_4504928
loop_
_publ_author_name
'Barnes, Charles L.'
'Bosch, Eric'

_publ_section_title
;
 The Quest for Chain-Link Hydrogen-Bonded Capsules:&#x2009; Self-Assembly
 of C-Methyl Calix[4]resorcinarene with 5,5&#x2018;-Bipyrimidine
;
_journal_issue 3
_journal_name_full 'Crystal Growth &amp; Design'
_journal_page_first 1049
_journal_paper_doi 10.1021/cg049639v
_journal_volume 5
_journal_year 2005
_chemical_formula_sum 'C40 H43 N4 O9'
_chemical_formula_weight 723.78
_chemical_name_systematic
; 
 ? 
;
_space_group_IT_number 2
_symmetry_cell_setting triclinic
_symmetry_space_group_name_Hall '-P 1'
_symmetry_space_group_name_H-M 'P -1'
_atom_sites_solution_hydrogens geom
_atom_sites_solution_primary direct
_atom_sites_solution_secondary difmap
_audit_creation_method SHELXL-97
_cell_angle_alpha 92.3970(10)
_cell_angle_beta 91.7660(10)
_cell_angle_gamma 110.5190(10)
_cell_formula_units_Z 2
_cell_length_a 10.2272(8)
_cell_length_b 10.5430(8)
_cell_length_c 17.2047(14)
_cell_measurement_reflns_used 4053
_cell_measurement_temperature 173(2)
_cell_measurement_theta_max 27.0
_cell_measurement_theta_min 2.3
_cell_volume 1733.8(2)
_computing_cell_refinement 'SAINT (Bruker, 1998)'
_computing_data_collection 'SMART (Bruker, 1998)'
_computing_data_reduction 'SAINT (Bruker, 1998)'
_computing_molecular_graphics 'ORTEP-III (Burnett & Johnson, 1996)'
_computing_publication_material 'CIFTAB (Sheldrick, 1997)'
_computing_structure_refinement 'SHELXL-97 (Sheldrick, 1997)'
_computing_structure_solution 'SHELXS-97 (Sheldrick, 1997)'
_diffrn_ambient_temperature 173(2)
_diffrn_measured_fraction_theta_full 0.971
_diffrn_measured_fraction_theta_max 0.971
_diffrn_measurement_device_type 'Bruker SMART CCD area detector'
_diffrn_measurement_method 'omega scans'
_diffrn_radiation_monochromator graphite
_diffrn_radiation_source 'fine-focus sealed tube'
_diffrn_radiation_type MoK\a
_diffrn_radiation_wavelength 0.71073
_diffrn_reflns_av_R_equivalents 0.0236
_diffrn_reflns_av_sigmaI/netI 0.0491
_diffrn_reflns_limit_h_max 11
_diffrn_reflns_limit_h_min -13
_diffrn_reflns_limit_k_max 13
_diffrn_reflns_limit_k_min -12
_diffrn_reflns_limit_l_max 21
_diffrn_reflns_limit_l_min -21
_diffrn_reflns_number 12309
_diffrn_reflns_theta_full 27.08
_diffrn_reflns_theta_max 27.08
_diffrn_reflns_theta_min 2.07
_diffrn_standards_decay_% 0.0
_exptl_absorpt_coefficient_mu 0.099
_exptl_absorpt_correction_T_max 0.98
_exptl_absorpt_correction_T_min 0.96
_exptl_absorpt_correction_type multi-scan
_exptl_absorpt_process_details
;
 Data were corrected for decay and absorption using the program SADABS 
 based on the method of R.H. Blessing (Acta Cryst. A51, 33-38, 1995).
;
_exptl_crystal_colour colorless
_exptl_crystal_density_diffrn 1.386
_exptl_crystal_density_method 'not measured'
_exptl_crystal_description prism
_exptl_crystal_F_000 766
_exptl_crystal_size_max 0.45
_exptl_crystal_size_mid 0.35
_exptl_crystal_size_min 0.15
_refine_diff_density_max 0.350
_refine_diff_density_min -0.222
_refine_diff_density_rms 0.052
_refine_ls_extinction_method none
_refine_ls_goodness_of_fit_ref 1.016
_refine_ls_hydrogen_treatment mixed
_refine_ls_matrix_type full
_refine_ls_number_parameters 524
_refine_ls_number_reflns 7407
_refine_ls_number_restraints 0
_refine_ls_restrained_S_all 1.016
_refine_ls_R_factor_all 0.0778
_refine_ls_R_factor_gt 0.0442
_refine_ls_shift/su_max 0.001
_refine_ls_shift/su_mean 0.000
_refine_ls_structure_factor_coef Fsqd
_refine_ls_weighting_details 'calc w=1/[\s^2^(Fo^2^)+(0.0551P)^2^+0.4024P] where P=(Fo^2^+2Fc^2^)/3'
_refine_ls_weighting_scheme calc
_refine_ls_wR_factor_gt 0.1021
_refine_ls_wR_factor_ref 0.1197
_reflns_number_gt 5043
_reflns_number_total 7407
_reflns_threshold_expression >2sigma(I)
_cod_data_source_file cg049639vsi20050216_030033.cif
_cod_data_source_block CMRPY04
_cod_original_sg_symbol_H-M P-1
_cod_database_code 4504928

loop_
_symmetry_equiv_pos_as_xyz
'x, y, z'
'-x, -y, -z'

loop_
_atom_site_label
_atom_site_type_symbol
_atom_site_fract_x
_atom_site_fract_y
_atom_site_fract_z
_atom_site_U_iso_or_equiv
_atom_site_adp_type
_atom_site_occupancy
_atom_site_symmetry_multiplicity
_atom_site_calc_flag
_atom_site_refinement_flags
O1 O -0.07606(13) 0.46302(13) 0.31705(8) 0.0263(3) Uani 1 1 d .
N1 N 0.22845(17) 0.65852(16) 0.12363(10) 0.0325(4) Uani 1 1 d .
C1 C -0.00085(17) 0.28156(17) 0.35137(10) 0.0205(4) Uani 1 1 d .
O2 O -0.21028(13) 0.06667(15) 0.14676(7) 0.0281(3) Uani 1 1 d .
N2 N 0.00204(17) 0.58134(17) 0.17336(10) 0.0334(4) Uani 1 1 d .
C2 C -0.07473(17) 0.33416(18) 0.30003(10) 0.0219(4) Uani 1 1 d .
O3 O -0.14633(13) -0.15316(14) 0.09052(8) 0.0295(3) Uani 1 1 d .
C3 C -0.14538(17) 0.25939(18) 0.23325(10) 0.0225(4) Uani 1 1 d .
H3 H -0.1970 0.2960 0.1997 0.027 Uiso 1 1 calc R
O4 O 0.32914(13) -0.03999(14) 0.01378(8) 0.0276(3) Uani 1 1 d .
C4 C -0.14062(17) 0.13188(18) 0.21556(10) 0.0218(4) Uani 1 1 d .
O5 O 0.51146(14) 0.23007(14) 0.04330(7) 0.0290(3) Uani 1 1 d .
C5 C -0.06946(17) 0.07339(18) 0.26578(10) 0.0210(4) Uani 1 1 d .
O6 O 0.65057(14) 0.62094(12) 0.21687(8) 0.0276(3) Uani 1 1 d .
C6 C -0.00131(17) 0.15149(18) 0.33260(10) 0.0212(4) Uani 1 1 d .
H6 H 0.0475 0.1138 0.3672 0.025 Uiso 1 1 calc R
O7 O 0.60401(14) 0.75875(13) 0.34776(9) 0.0315(3) Uani 1 1 d .
C7 C -0.06504(18) -0.06734(17) 0.24673(10) 0.0223(4) Uani 1 1 d .
H7 H -0.1592 -0.1238 0.2232 0.027 Uiso 1 1 calc R
O8 O 0.13554(14) 0.66048(14) 0.41022(9) 0.0317(3) Uani 1 1 d .
C8 C 0.04043(18) -0.06109(17) 0.18447(10) 0.0204(4) Uani 1 1 d .
O1W O 0.53071(17) 0.72612(17) 0.11297(10) 0.0412(4) Uani 1 1 d .
C9 C -0.00449(18) -0.10506(17) 0.10749(10) 0.0221(4) Uani 1 1 d .
C10 C 0.09007(18) -0.09763(18) 0.04993(10) 0.0234(4) Uani 1 1 d .
H10 H 0.0578 -0.1261 -0.0025 0.028 Uiso 1 1 calc R
C11 C 0.23218(18) -0.04818(17) 0.07008(10) 0.0215(4) Uani 1 1 d .
C12 C 0.28299(17) -0.00570(17) 0.14635(10) 0.0203(4) Uani 1 1 d .
C13 C 0.18433(17) -0.01123(17) 0.20193(10) 0.0204(4) Uani 1 1 d .
H13 H 0.2168 0.0204 0.2540 0.025 Uiso 1 1 calc R
C14 C 0.43909(17) 0.04420(17) 0.16993(10) 0.0209(4) Uani 1 1 d .
H14 H 0.4876 0.0202 0.1251 0.025 Uiso 1 1 calc R
C15 C 0.49751(17) 0.19814(17) 0.18273(10) 0.0200(4) Uani 1 1 d .
C16 C 0.52817(18) 0.28140(18) 0.11961(10) 0.0223(4) Uani 1 1 d .
C17 C 0.57935(18) 0.42144(18) 0.13049(10) 0.0234(4) Uani 1 1 d .
H17 H 0.5998 0.4760 0.0867 0.028 Uiso 1 1 calc R
C18 C 0.60086(17) 0.48223(17) 0.20516(10) 0.0218(4) Uani 1 1 d .
C19 C 0.57090(16) 0.40367(17) 0.27054(10) 0.0199(4) Uani 1 1 d .
C20 C 0.52073(17) 0.26352(18) 0.25698(10) 0.0202(4) Uani 1 1 d .
H20 H 0.5011 0.2089 0.3007 0.024 Uiso 1 1 calc R
C21 C 0.58618(17) 0.47285(17) 0.35156(10) 0.0208(4) Uani 1 1 d .
H21 H 0.6732 0.5550 0.3532 0.025 Uiso 1 1 calc R
C22 C 0.46434(17) 0.52262(17) 0.36562(10) 0.0209(4) Uani 1 1 d .
C23 C 0.47927(18) 0.65909(18) 0.36370(10) 0.0232(4) Uani 1 1 d .
C24 C 0.36800(19) 0.70196(18) 0.37842(10) 0.0249(4) Uani 1 1 d .
H24 H 0.3802 0.7954 0.3769 0.030 Uiso 1 1 calc R
C25 C 0.23940(18) 0.60911(18) 0.39536(10) 0.0234(4) Uani 1 1 d .
C26 C 0.21940(17) 0.47149(18) 0.39884(10) 0.0208(4) Uani 1 1 d .
C27 C 0.33297(17) 0.43198(17) 0.38247(10) 0.0204(4) Uani 1 1 d .
H27 H 0.3201 0.3383 0.3828 0.024 Uiso 1 1 calc R
C28 C 0.08120(18) 0.36705(17) 0.42246(10) 0.0215(4) Uani 1 1 d .
H28 H 0.0240 0.4193 0.4435 0.026 Uiso 1 1 calc R
C29 C -0.0394(2) -0.13920(19) 0.31798(11) 0.0271(4) Uani 1 1 d .
H29A H 0.0563 -0.0928 0.3394 0.041 Uiso 1 1 calc R
H29B H -0.0524 -0.2336 0.3026 0.041 Uiso 1 1 calc R
H29C H -0.1056 -0.1372 0.3576 0.041 Uiso 1 1 calc R
C30 C 0.46857(19) -0.02851(18) 0.24008(11) 0.0249(4) Uani 1 1 d .
H30A H 0.5691 0.0061 0.2538 0.037 Uiso 1 1 calc R
H30B H 0.4376 -0.1262 0.2268 0.037 Uiso 1 1 calc R
H30C H 0.4179 -0.0119 0.2845 0.037 Uiso 1 1 calc R
C31 C 0.60397(19) 0.38481(19) 0.41682(11) 0.0261(4) Uani 1 1 d .
H31A H 0.5204 0.3028 0.4172 0.039 Uiso 1 1 calc R
H31B H 0.6171 0.4361 0.4671 0.039 Uiso 1 1 calc R
H31C H 0.6859 0.3592 0.4080 0.039 Uiso 1 1 calc R
C32 C 0.10565(19) 0.28368(19) 0.48850(11) 0.0268(4) Uani 1 1 d .
H32A H 0.0159 0.2180 0.5024 0.040 Uiso 1 1 calc R
H32B H 0.1498 0.3443 0.5340 0.040 Uiso 1 1 calc R
H32C H 0.1669 0.2354 0.4714 0.040 Uiso 1 1 calc R
C33 C 0.03003(19) 0.53227(18) 0.03857(11) 0.0252(4) Uani 1 1 d .
C34 C 0.1724(2) 0.6022(2) 0.05350(12) 0.0316(5) Uani 1 1 d .
H34 H 0.2331 0.6104 0.0118 0.038 Uiso 1 1 calc R
C35 C 0.1395(2) 0.64508(19) 0.18019(12) 0.0310(4) Uani 1 1 d .
H35 H 0.1779 0.6848 0.2301 0.037 Uiso 1 1 calc R
C36 C -0.0510(2) 0.5262(2) 0.10287(12) 0.0328(5) Uani 1 1 d .
H36 H -0.1491 0.4804 0.0962 0.039 Uiso 1 1 calc R
C37 C 0.3114(2) -0.0609(2) 0.54830(13) 0.0444(6) Uani 1 1 d .
H37A H 0.2365 -0.1499 0.5454 0.067 Uiso 1 1 calc R
H37B H 0.2982 -0.0057 0.5926 0.067 Uiso 1 1 calc R
H37C H 0.4020 -0.0724 0.5552 0.067 Uiso 1 1 calc R
C38 C 0.3077(2) 0.0064(2) 0.47685(13) 0.0339(5) Uani 1 1 d .
C39 C 0.2323(2) 0.3534(2) 0.19691(11) 0.0316(5) Uani 1 1 d .
H39A H 0.2993 0.4451 0.2094 0.047 Uiso 1 1 calc R
H39B H 0.2638 0.2876 0.2230 0.047 Uiso 1 1 calc R
H39C H 0.1403 0.3471 0.2148 0.047 Uiso 1 1 calc R
C40 C 0.2227(2) 0.3243(2) 0.11354(13) 0.0333(5) Uani 1 1 d .
N51 N 0.2143(2) 0.3023(2) 0.04806(12) 0.0528(5) Uani 1 1 d .
N52 N 0.3052(2) 0.0584(2) 0.42037(13) 0.0498(5) Uani 1 1 d .
H5O H 0.473(2) 0.138(2) 0.0403(14) 0.050(7) Uiso 1 1 d .
H1O H -0.079(3) 0.505(3) 0.2741(16) 0.061(8) Uiso 1 1 d .
H6O H 0.618(3) 0.660(2) 0.1760(16) 0.060(8) Uiso 1 1 d .
H1W H 0.535(3) 0.727(2) 0.0623(16) 0.053(8) Uiso 1 1 d .
H8O H 0.055(3) 0.599(3) 0.3917(15) 0.057(8) Uiso 1 1 d .
H3O H -0.159(3) -0.198(3) 0.0445(16) 0.062(8) Uiso 1 1 d .
H2W H 0.442(3) 0.714(3) 0.1232(16) 0.068(9) Uiso 1 1 d .
H4O H 0.286(3) -0.067(3) -0.0306(16) 0.064(9) Uiso 1 1 d .
H2O H -0.202(3) -0.014(3) 0.1410(15) 0.058(8) Uiso 1 1 d .
H7O H 0.639(3) 0.722(3) 0.3111(16) 0.063(9) Uiso 1 1 d .

loop_
_atom_site_aniso_label
_atom_site_aniso_U_11
_atom_site_aniso_U_22
_atom_site_aniso_U_33
_atom_site_aniso_U_23
_atom_site_aniso_U_13
_atom_site_aniso_U_12
O1 0.0288(7) 0.0268(7) 0.0247(7) -0.0018(6) -0.0012(6) 0.0119(6)
N1 0.0319(9) 0.0315(9) 0.0297(10) -0.0017(7) -0.0016(7) 0.0064(7)
C1 0.0177(8) 0.0253(10) 0.0164(9) -0.0002(7) 0.0026(7) 0.0048(7)
O2 0.0281(7) 0.0322(8) 0.0229(7) -0.0054(6) -0.0073(5) 0.0106(6)
N2 0.0329(9) 0.0383(10) 0.0272(9) 0.0001(7) 0.0019(7) 0.0107(8)
C2 0.0190(8) 0.0235(9) 0.0232(10) -0.0001(7) 0.0043(7) 0.0075(7)
O3 0.0200(6) 0.0388(8) 0.0247(8) -0.0101(6) -0.0028(5) 0.0058(6)
C3 0.0172(8) 0.0274(10) 0.0227(10) 0.0016(8) -0.0008(7) 0.0078(7)
O4 0.0257(7) 0.0379(8) 0.0188(7) -0.0041(6) 0.0019(6) 0.0113(6)
C4 0.0167(8) 0.0279(10) 0.0173(9) -0.0019(7) 0.0006(7) 0.0041(7)
O5 0.0409(8) 0.0282(8) 0.0163(7) -0.0015(6) 0.0038(6) 0.0101(6)
C5 0.0169(8) 0.0243(9) 0.0196(9) -0.0003(7) 0.0031(7) 0.0045(7)
O6 0.0338(7) 0.0202(7) 0.0237(7) 0.0013(5) -0.0012(6) 0.0035(6)
C6 0.0168(8) 0.0269(10) 0.0184(9) 0.0006(7) 0.0018(7) 0.0058(7)
O7 0.0296(7) 0.0211(7) 0.0385(9) -0.0009(6) 0.0063(6) 0.0023(6)
C7 0.0192(8) 0.0222(9) 0.0219(10) -0.0017(7) -0.0004(7) 0.0032(7)
O8 0.0271(7) 0.0296(8) 0.0406(9) -0.0051(6) 0.0008(6) 0.0135(6)
C8 0.0227(9) 0.0166(9) 0.0204(9) -0.0012(7) 0.0021(7) 0.0054(7)
O1W 0.0391(9) 0.0640(11) 0.0256(9) 0.0085(7) 0.0026(7) 0.0240(8)
C9 0.0205(8) 0.0211(9) 0.0232(10) -0.0030(7) -0.0012(7) 0.0060(7)
C10 0.0271(9) 0.0250(10) 0.0179(9) -0.0026(7) -0.0029(7) 0.0095(8)
C11 0.0247(9) 0.0210(9) 0.0194(9) -0.0024(7) 0.0034(7) 0.0091(7)
C12 0.0222(9) 0.0166(9) 0.0209(9) -0.0006(7) 0.0001(7) 0.0057(7)
C13 0.0230(9) 0.0188(9) 0.0181(9) -0.0020(7) -0.0008(7) 0.0060(7)
C14 0.0203(8) 0.0228(9) 0.0200(9) -0.0019(7) 0.0013(7) 0.0085(7)
C15 0.0151(8) 0.0241(9) 0.0212(9) -0.0009(7) 0.0005(7) 0.0077(7)
C16 0.0202(8) 0.0307(10) 0.0163(9) -0.0017(7) 0.0009(7) 0.0097(7)
C17 0.0229(9) 0.0277(10) 0.0190(9) 0.0041(7) 0.0032(7) 0.0077(7)
C18 0.0171(8) 0.0223(9) 0.0241(10) 0.0005(7) 0.0006(7) 0.0047(7)
C19 0.0153(8) 0.0248(9) 0.0188(9) -0.0022(7) -0.0008(7) 0.0067(7)
C20 0.0167(8) 0.0264(10) 0.0175(9) 0.0017(7) 0.0013(7) 0.0075(7)
C21 0.0186(8) 0.0214(9) 0.0191(9) -0.0006(7) -0.0012(7) 0.0033(7)
C22 0.0226(9) 0.0240(9) 0.0134(9) -0.0014(7) -0.0009(7) 0.0054(7)
C23 0.0236(9) 0.0234(10) 0.0181(9) -0.0010(7) 0.0000(7) 0.0031(7)
C24 0.0325(10) 0.0197(9) 0.0212(10) -0.0019(7) -0.0011(8) 0.0083(8)
C25 0.0258(9) 0.0284(10) 0.0176(9) -0.0028(7) -0.0013(7) 0.0120(8)
C26 0.0214(9) 0.0246(10) 0.0143(9) -0.0012(7) -0.0010(7) 0.0059(7)
C27 0.0235(9) 0.0195(9) 0.0159(9) -0.0020(7) -0.0007(7) 0.0052(7)
C28 0.0213(9) 0.0243(9) 0.0190(9) -0.0027(7) 0.0021(7) 0.0085(7)
C29 0.0287(10) 0.0259(10) 0.0245(10) 0.0012(8) 0.0031(8) 0.0068(8)
C30 0.0260(9) 0.0250(10) 0.0242(10) -0.0005(8) -0.0005(7) 0.0099(8)
C31 0.0262(9) 0.0292(10) 0.0214(10) -0.0016(8) -0.0037(7) 0.0087(8)
C32 0.0263(9) 0.0315(10) 0.0187(9) -0.0003(8) 0.0017(7) 0.0057(8)
C33 0.0264(9) 0.0227(10) 0.0272(10) 0.0016(8) 0.0005(8) 0.0095(8)
C34 0.0293(10) 0.0323(11) 0.0298(11) -0.0021(9) 0.0036(8) 0.0068(8)
C35 0.0371(11) 0.0273(11) 0.0271(11) 0.0000(8) -0.0025(9) 0.0102(9)
C36 0.0265(10) 0.0390(12) 0.0304(11) 0.0004(9) 0.0008(8) 0.0086(9)
C37 0.0407(13) 0.0471(14) 0.0425(14) 0.0038(11) 0.0042(10) 0.0118(11)
C38 0.0257(10) 0.0299(11) 0.0434(13) -0.0038(10) 0.0030(9) 0.0067(8)
C39 0.0276(10) 0.0391(12) 0.0296(11) -0.0003(9) 0.0021(8) 0.0137(9)
C40 0.0263(10) 0.0369(12) 0.0366(13) -0.0096(9) -0.0082(9) 0.0132(9)
N51 0.0503(12) 0.0713(15) 0.0375(12) -0.0222(10) -0.0138(9) 0.0263(11)
N52 0.0511(12) 0.0460(12) 0.0493(13) 0.0029(10) 0.0020(10) 0.0136(10)

loop_
_atom_type_symbol
_atom_type_description
_atom_type_scat_dispersion_real
_atom_type_scat_dispersion_imag
_atom_type_scat_source
C C 0.0033 0.0016 'International Tables Vol C Tables 4.2.6.8 and 6.1.1.4'
H H 0.0000 0.0000 'International Tables Vol C Tables 4.2.6.8 and 6.1.1.4'
N N 0.0061 0.0033 'International Tables Vol C Tables 4.2.6.8 and 6.1.1.4'
O O 0.0106 0.0060 'International Tables Vol C Tables 4.2.6.8 and 6.1.1.4'

loop_
_geom_angle_atom_site_label_1
_geom_angle_atom_site_label_2
_geom_angle_atom_site_label_3
_geom_angle
_geom_angle_site_symmetry_3
C2 O1 H1O 111.1(17) .
C35 N1 C34 116.16(17) .
C6 C1 C2 117.01(16) .
C6 C1 C28 122.40(15) .
C2 C1 C28 120.53(16) .
C4 O2 H2O 109.3(17) .
C35 N2 C36 116.46(17) .
O1 C2 C3 120.48(16) .
O1 C2 C1 118.35(16) .
C3 C2 C1 121.16(16) .
C9 O3 H3O 106.2(16) .
C4 C3 C2 120.16(16) .
C4 C3 H3 119.9 .
C2 C3 H3 119.9 .
C11 O4 H4O 109.3(18) .
C3 C4 O2 116.19(16) .
C3 C4 C5 120.97(16) .
O2 C4 C5 122.84(16) .
C16 O5 H5O 111.3(15) .
C6 C5 C4 116.89(16) .
C6 C5 C7 122.05(16) .
C4 C5 C7 121.05(15) .
C18 O6 H6O 110.1(15) .
C1 C6 C5 123.77(17) .
C1 C6 H6 118.1 .
C5 C6 H6 118.1 .
C23 O7 H7O 105.2(18) .
C5 C7 C8 110.30(14) .
C5 C7 C29 114.04(15) .
C8 C7 C29 111.77(15) .
C5 C7 H7 106.8 .
C8 C7 H7 106.8 .
C29 C7 H7 106.8 .
C25 O8 H8O 107.5(16) .
C9 C8 C13 117.38(16) .
C9 C8 C7 120.74(15) .
C13 C8 C7 121.88(16) .
H1W O1W H2W 106(2) .
O3 C9 C10 121.42(16) .
O3 C9 C8 117.11(15) .
C10 C9 C8 121.45(16) .
C11 C10 C9 119.17(17) .
C11 C10 H10 120.4 .
C9 C10 H10 120.4 .
C10 C11 O4 120.42(16) .
C10 C11 C12 121.90(16) .
O4 C11 C12 117.68(15) .
C11 C12 C13 116.99(15) .
C11 C12 C14 122.45(15) .
C13 C12 C14 120.56(16) .
C8 C13 C12 123.08(16) .
C8 C13 H13 118.5 .
C12 C13 H13 118.5 .
C15 C14 C12 110.78(14) .
C15 C14 C30 112.87(14) .
C12 C14 C30 111.60(14) .
C15 C14 H14 107.1 .
C12 C14 H14 107.1 .
C30 C14 H14 107.1 .
C16 C15 C20 116.62(16) .
C16 C15 C14 120.89(16) .
C20 C15 C14 122.48(15) .
O5 C16 C17 116.02(15) .
O5 C16 C15 122.57(16) .
C17 C16 C15 121.41(16) .
C16 C17 C18 120.12(16) .
C16 C17 H17 119.9 .
C18 C17 H17 119.9 .
O6 C18 C17 120.81(16) .
O6 C18 C19 118.31(16) .
C17 C18 C19 120.88(16) .
C20 C19 C18 117.09(16) .
C20 C19 C21 123.02(15) .
C18 C19 C21 119.79(15) .
C19 C20 C15 123.87(16) .
C19 C20 H20 118.1 .
C15 C20 H20 118.1 .
C19 C21 C31 113.41(15) .
C19 C21 C22 110.79(14) .
C31 C21 C22 111.32(14) .
C19 C21 H21 107.0 .
C31 C21 H21 107.0 .
C22 C21 H21 107.0 .
C23 C22 C27 116.95(16) .
C23 C22 C21 122.23(15) .
C27 C22 C21 120.81(16) .
O7 C23 C24 116.40(16) .
O7 C23 C22 122.51(16) .
C24 C23 C22 121.08(16) .
C25 C24 C23 120.30(17) .
C25 C24 H24 119.8 .
C23 C24 H24 119.8 .
O8 C25 C24 116.49(16) .
O8 C25 C26 122.63(16) .
C24 C25 C26 120.86(16) .
C25 C26 C27 117.16(15) .
C25 C26 C28 122.31(16) .
C27 C26 C28 120.49(16) .
C22 C27 C26 123.60(16) .
C22 C27 H27 118.2 .
C26 C27 H27 118.2 .
C1 C28 C32 113.99(15) .
C1 C28 C26 110.69(14) .
C32 C28 C26 111.20(14) .
C1 C28 H28 106.8 .
C32 C28 H28 106.8 .
C26 C28 H28 106.8 .
C7 C29 H29A 109.5 .
C7 C29 H29B 109.5 .
H29A C29 H29B 109.5 .
C7 C29 H29C 109.5 .
H29A C29 H29C 109.5 .
H29B C29 H29C 109.5 .
C14 C30 H30A 109.5 .
C14 C30 H30B 109.5 .
H30A C30 H30B 109.5 .
C14 C30 H30C 109.5 .
H30A C30 H30C 109.5 .
H30B C30 H30C 109.5 .
C21 C31 H31A 109.5 .
C21 C31 H31B 109.5 .
H31A C31 H31B 109.5 .
C21 C31 H31C 109.5 .
H31A C31 H31C 109.5 .
H31B C31 H31C 109.5 .
C28 C32 H32A 109.5 .
C28 C32 H32B 109.5 .
H32A C32 H32B 109.5 .
C28 C32 H32C 109.5 .
H32A C32 H32C 109.5 .
H32B C32 H32C 109.5 .
C34 C33 C36 114.34(18) .
C34 C33 C33 122.9(2) 2_565
C36 C33 C33 122.7(2) 2_565
N1 C34 C33 123.46(18) .
N1 C34 H34 118.3 .
C33 C34 H34 118.3 .
N2 C35 N1 126.12(19) .
N2 C35 H35 116.9 .
N1 C35 H35 116.9 .
N2 C36 C33 123.46(18) .
N2 C36 H36 118.3 .
C33 C36 H36 118.3 .
C38 C37 H37A 109.5 .
C38 C37 H37B 109.5 .
H37A C37 H37B 109.5 .
C38 C37 H37C 109.5 .
H37A C37 H37C 109.5 .
H37B C37 H37C 109.5 .
N52 C38 C37 179.3(3) .
C40 C39 H39A 109.5 .
C40 C39 H39B 109.5 .
H39A C39 H39B 109.5 .
C40 C39 H39C 109.5 .
H39A C39 H39C 109.5 .
H39B C39 H39C 109.5 .
N51 C40 C39 179.2(2) .

loop_
_geom_bond_atom_site_label_1
_geom_bond_atom_site_label_2
_geom_bond_distance
_geom_bond_site_symmetry_2
O1 C2 1.383(2) .
O1 H1O 0.88(3) .
N1 C35 1.331(3) .
N1 C34 1.340(2) .
C1 C6 1.394(2) .
C1 C2 1.397(2) .
C1 C28 1.525(2) .
O2 C4 1.385(2) .
O2 H2O 0.88(3) .
N2 C35 1.327(2) .
N2 C36 1.335(3) .
C2 C3 1.392(2) .
O3 C9 1.376(2) .
O3 H3O 0.89(3) .
C3 C4 1.384(3) .
C3 H3 0.9500 .
O4 C11 1.391(2) .
O4 H4O 0.85(3) .
C4 C5 1.406(2) .
O5 C16 1.381(2) .
O5 H5O 0.91(2) .
C5 C6 1.398(2) .
C5 C7 1.523(2) .
O6 C18 1.373(2) .
O6 H6O 0.94(3) .
C6 H6 0.9500 .
O7 C23 1.383(2) .
O7 H7O 0.87(3) .
C7 C8 1.531(2) .
C7 C29 1.531(2) .
C7 H7 1.0000 .
O8 C25 1.377(2) .
O8 H8O 0.89(3) .
C8 C9 1.393(2) .
C8 C13 1.396(2) .
O1W H1W 0.87(3) .
O1W H2W 0.90(3) .
C9 C10 1.391(2) .
C10 C11 1.388(2) .
C10 H10 0.9500 .
C11 C12 1.392(2) .
C12 C13 1.400(2) .
C12 C14 1.531(2) .
C13 H13 0.9500 .
C14 C15 1.524(2) .
C14 C30 1.534(2) .
C14 H14 1.0000 .
C15 C16 1.399(2) .
C15 C20 1.399(2) .
C16 C17 1.385(3) .
C17 C18 1.387(3) .
C17 H17 0.9500 .
C18 C19 1.402(2) .
C19 C20 1.390(2) .
C19 C21 1.524(2) .
C20 H20 0.9500 .
C21 C31 1.532(2) .
C21 C22 1.534(2) .
C21 H21 1.0000 .
C22 C23 1.395(2) .
C22 C27 1.396(2) .
C23 C24 1.390(3) .
C24 C25 1.385(2) .
C24 H24 0.9500 .
C25 C26 1.397(2) .
C26 C27 1.397(2) .
C26 C28 1.535(2) .
C27 H27 0.9500 .
C28 C32 1.532(2) .
C28 H28 1.0000 .
C29 H29A 0.9800 .
C29 H29B 0.9800 .
C29 H29C 0.9800 .
C30 H30A 0.9800 .
C30 H30B 0.9800 .
C30 H30C 0.9800 .
C31 H31A 0.9800 .
C31 H31B 0.9800 .
C31 H31C 0.9800 .
C32 H32A 0.9800 .
C32 H32B 0.9800 .
C32 H32C 0.9800 .
C33 C34 1.392(3) .
C33 C36 1.393(3) .
C33 C33 1.478(4) 2_565
C34 H34 0.9500 .
C35 H35 0.9500 .
C36 H36 0.9500 .
C37 C38 1.451(3) .
C37 H37A 0.9800 .
C37 H37B 0.9800 .
C37 H37C 0.9800 .
C38 N52 1.139(3) .
C39 C40 1.447(3) .
C39 H39A 0.9800 .
C39 H39B 0.9800 .
C39 H39C 0.9800 .
C40 N51 1.135(3) .

loop_
_geom_torsion_atom_site_label_1
_geom_torsion_atom_site_label_2
_geom_torsion_atom_site_label_3
_geom_torsion_atom_site_label_4
_geom_torsion
_geom_torsion_site_symmetry_1
C6 C1 C2 O1 -179.93(14) .
C28 C1 C2 O1 -2.6(2) .
C6 C1 C2 C3 0.0(2) .
C28 C1 C2 C3 177.36(15) .
O1 C2 C3 C4 178.34(15) .
C1 C2 C3 C4 -1.6(3) .
C2 C3 C4 O2 -178.03(15) .
C2 C3 C4 C5 2.5(3) .
C3 C4 C5 C6 -1.7(2) .
O2 C4 C5 C6 178.82(15) .
C3 C4 C5 C7 179.52(15) .
O2 C4 C5 C7 0.1(2) .
C2 C1 C6 C5 0.7(2) .
C28 C1 C6 C5 -176.57(15) .
C4 C5 C6 C1 0.1(2) .
C7 C5 C6 C1 178.84(15) .
C6 C5 C7 C8 -101.54(18) .
C4 C5 C7 C8 77.14(19) .
C6 C5 C7 C29 25.2(2) .
C4 C5 C7 C29 -156.12(15) .
C5 C7 C8 C9 -103.59(18) .
C29 C7 C8 C9 128.42(17) .
C5 C7 C8 C13 76.2(2) .
C29 C7 C8 C13 -51.8(2) .
C13 C8 C9 O3 -179.54(16) .
C7 C8 C9 O3 0.2(2) .
C13 C8 C9 C10 -1.0(3) .
C7 C8 C9 C10 178.75(16) .
O3 C9 C10 C11 179.93(16) .
C8 C9 C10 C11 1.5(3) .
C9 C10 C11 O4 179.80(16) .
C9 C10 C11 C12 0.0(3) .
C10 C11 C12 C13 -1.8(3) .
O4 C11 C12 C13 178.37(15) .
C10 C11 C12 C14 177.72(16) .
O4 C11 C12 C14 -2.1(2) .
C9 C8 C13 C12 -0.9(3) .
C7 C8 C13 C12 179.30(16) .
C11 C12 C13 C8 2.3(3) .
C14 C12 C13 C8 -177.24(16) .
C11 C12 C14 C15 104.26(19) .
C13 C12 C14 C15 -76.2(2) .
C11 C12 C14 C30 -129.06(17) .
C13 C12 C14 C30 50.5(2) .
C12 C14 C15 C16 -77.9(2) .
C30 C14 C15 C16 156.08(16) .
C12 C14 C15 C20 100.81(18) .
C30 C14 C15 C20 -25.2(2) .
C20 C15 C16 O5 179.29(15) .
C14 C15 C16 O5 -1.9(3) .
C20 C15 C16 C17 0.2(2) .
C14 C15 C16 C17 179.04(15) .
O5 C16 C17 C18 -179.38(15) .
C15 C16 C17 C18 -0.2(3) .
C16 C17 C18 O6 -179.51(16) .
C16 C17 C18 C19 -0.3(3) .
O6 C18 C19 C20 -179.99(15) .
C17 C18 C19 C20 0.7(2) .
O6 C18 C19 C21 3.4(2) .
C17 C18 C19 C21 -175.90(15) .
C18 C19 C20 C15 -0.8(2) .
C21 C19 C20 C15 175.74(15) .
C16 C15 C20 C19 0.3(2) .
C14 C15 C20 C19 -178.50(15) .
C20 C19 C21 C31 25.1(2) .
C18 C19 C21 C31 -158.45(15) .
C20 C19 C21 C22 -100.89(19) .
C18 C19 C21 C22 75.52(19) .
C19 C21 C22 C23 -104.39(18) .
C31 C21 C22 C23 128.43(17) .
C19 C21 C22 C27 76.8(2) .
C31 C21 C22 C27 -50.4(2) .
C27 C22 C23 O7 179.95(16) .
C21 C22 C23 O7 1.1(3) .
C27 C22 C23 C24 0.4(3) .
C21 C22 C23 C24 -178.50(16) .
O7 C23 C24 C25 -179.63(16) .
C22 C23 C24 C25 0.0(3) .
C23 C24 C25 O8 179.14(16) .
C23 C24 C25 C26 0.7(3) .
O8 C25 C26 C27 179.97(16) .
C24 C25 C26 C27 -1.7(3) .
O8 C25 C26 C28 -2.2(3) .
C24 C25 C26 C28 176.07(16) .
C23 C22 C27 C26 -1.5(3) .
C21 C22 C27 C26 177.40(16) .
C25 C26 C27 C22 2.2(3) .
C28 C26 C27 C22 -175.68(16) .
C6 C1 C28 C32 -26.3(2) .
C2 C1 C28 C32 156.53(16) .
C6 C1 C28 C26 100.00(18) .
C2 C1 C28 C26 -77.21(19) .
C25 C26 C28 C1 104.94(19) .
C27 C26 C28 C1 -77.3(2) .
C25 C26 C28 C32 -127.27(18) .
C27 C26 C28 C32 50.5(2) .
C35 N1 C34 C33 -0.4(3) .
C36 C33 C34 N1 0.5(3) .
C33 C33 C34 N1 -178.5(2) 2_565
C36 N2 C35 N1 -0.2(3) .
C34 N1 C35 N2 0.2(3) .
C35 N2 C36 C33 0.4(3) .
C34 C33 C36 N2 -0.5(3) .
C33 C33 C36 N2 178.4(2) 2_565
